data_2019653
loop_
_publ_author_name
'Mei\&sner, Antje'
'Pribbenow, Cornelia'
'Drexler, Hans-Joachim'
'Heller, Detlef'

_publ_section_title
;
 Two precatalysts for application in asymmetric homogeneous hydrogenation
;
_journal_coeditor_code EG3166
_journal_issue 10
_journal_name_full 'Acta Crystallographica Section C'
_journal_page_first 941
_journal_page_last 944
_journal_paper_doi 10.1107/S205322961401910X
_journal_volume 70
_journal_year 2014
_chemical_formula_iupac '[Rh (C34 H36 P2) (C8 H12)] B F4 , C H2 Cl2'
_chemical_formula_moiety 'C42 H48 P2 Rh 1+, B F4-, (C H2 Cl2)'
_chemical_formula_sum 'C43 H50 B Cl2 F4 P2 Rh'
_chemical_formula_weight 889.39
_chemical_name_systematic
;[(1<i>R</i>,1'<i>R</i>,2<i>R</i>,2'<i>R</i>)-2,2'-Bis(diphenylphosphanyl)-1,1'-dicyclopentane][\h^4^-(<i>Z</i>,<i>Z</i>)-cycloocta-1,5-diene]rhodium(I)
tetrafluoroborate dichloromethane monosolvate
;
_space_group_crystal_system monoclinic
_space_group_IT_number 4
_space_group_name_Hall 'P 2yb'
_space_group_name_H-M_alt 'P 1 21 1'
_symmetry_space_group_name_Hall 'P 2yb'
_symmetry_space_group_name_H-M 'P 1 21 1'
_atom_sites_solution_hydrogens geom
_audit_creation_method SHELXL2014
_cell_angle_alpha 90
_cell_angle_beta 108.2650(12)
_cell_angle_gamma 90
_cell_formula_units_Z 2
_cell_length_a 10.2285(2)
_cell_length_b 13.9823(3)
_cell_length_c 14.5131(4)
_cell_measurement_reflns_used 9728
_cell_measurement_temperature 150(2)
_cell_measurement_theta_max 33.43
_cell_measurement_theta_min 2.91
_cell_volume 1971.06(8)
_computing_cell_refinement 'SAINT (Bruker, 2009)'
_computing_data_collection 'APEX2 (Bruker, 2009)'
_computing_data_reduction 'SAINT (Bruker, 2009)'
_computing_molecular_graphics 'SHELXTL (Sheldrick, 2008)'
_computing_publication_material 'SHELXTL (Sheldrick, 2008)'
_computing_structure_refinement 'SHELXL97 (Sheldrick, 2008)'
_computing_structure_solution 'SHELXS97 (Sheldrick, 2008)'
_diffrn_ambient_temperature 150(2)
_diffrn_detector_area_resol_mean 8.3333
_diffrn_measured_fraction_theta_full 0.999
_diffrn_measured_fraction_theta_max 0.999
_diffrn_measurement_device_type 'Bruker APEXII CCD area-detector'
_diffrn_measurement_method '\f and \w scans'
_diffrn_radiation_monochromator graphite
_diffrn_radiation_source 'sealed tube'
_diffrn_radiation_type MoK\a
_diffrn_radiation_wavelength 0.71073
_diffrn_reflns_av_R_equivalents 0.0337
_diffrn_reflns_limit_h_max 13
_diffrn_reflns_limit_h_min -13
_diffrn_reflns_limit_k_max 18
_diffrn_reflns_limit_k_min -18
_diffrn_reflns_limit_l_max 19
_diffrn_reflns_limit_l_min -19
_diffrn_reflns_number 64265
_diffrn_reflns_theta_full 25.242
_diffrn_reflns_theta_max 28.280
_diffrn_reflns_theta_min 2.075
_exptl_absorpt_coefficient_mu 0.701
_exptl_absorpt_correction_T_max 0.7485
_exptl_absorpt_correction_T_min 0.6695
_exptl_absorpt_correction_type multi-scan
_exptl_absorpt_process_details '(SADABS; Bruker, 2008)'
_exptl_crystal_colour red
_exptl_crystal_density_diffrn 1.499
_exptl_crystal_density_method 'not measured'
_exptl_crystal_description 'part of prism'
_exptl_crystal_F_000 916
_exptl_crystal_size_max 0.380
_exptl_crystal_size_mid 0.340
_exptl_crystal_size_min 0.160
_refine_diff_density_max 0.459
_refine_diff_density_min -0.458
_refine_ls_abs_structure_details
;
Flack <i>x</i> determined using 4470 quotients [(I+)-(I-)]/[(I+)+(I-)]
(Parsons <i>et al.</i>, 2013)
;
_refine_ls_abs_structure_Flack -0.015(5)
_refine_ls_extinction_method none
_refine_ls_goodness_of_fit_ref 1.037
_refine_ls_hydrogen_treatment constr
_refine_ls_matrix_type full
_refine_ls_number_parameters 524
_refine_ls_number_reflns 9780
_refine_ls_number_restraints 25
_refine_ls_restrained_S_all 1.042
_refine_ls_R_factor_all 0.0215
_refine_ls_R_factor_gt 0.0201
_refine_ls_shift/su_max 0.001
_refine_ls_shift/su_mean 0.000
_refine_ls_structure_factor_coef Fsqd
_refine_ls_weighting_details 'w = 1/[\s^2^(Fo^2^)+(0.0228P)^2^+0.6524P] where P=(Fo^2^+2Fc^2^)/3'
_refine_ls_weighting_scheme calc
_refine_ls_wR_factor_gt 0.0474
_refine_ls_wR_factor_ref 0.0481
_reflns_number_gt 9496
_reflns_number_total 9780
_reflns_threshold_expression I>2\s(I)
_cod_data_source_file eg3166sup1.cif
_cod_data_source_block RhBICPcodBF4
_cod_depositor_comments 'Adding full bibliography for 2019652--2019653.cif.'
_cod_database_code 2019653
_cod_database_fobs_code 2019653
_shelx_space_group_comment
;
The symmetry employed for this shelxl refinement is uniquely defined by the
following loop, which should always be used as a source of symmetry information
in preference to the above space-group names. They are only intended as
comments.
;
_shelxl_version_number 2.014

loop_
_space_group_symop_operation_xyz
'x, y, z'
'-x, y+1/2, -z'

loop_
_atom_site_type_symbol
_atom_site_label
_atom_site_fract_x
_atom_site_fract_y
_atom_site_fract_z
_atom_site_U_iso_or_equiv
_atom_site_adp_type
_atom_site_calc_flag
_atom_site_occupancy
_atom_site_disorder_assembly
_atom_site_disorder_group
Rh Rh1 0.41617(2) 0.24643(2) 0.23220(2) 0.01403(4) Uani d 1 . .
P P1 0.44955(6) 0.38414(4) 0.15326(4) 0.01486(11) Uani d 1 . .
P P2 0.32514(6) 0.33385(4) 0.33545(4) 0.01515(12) Uani d 1 . .
C C1 0.2886(2) 0.44676(18) 0.09159(18) 0.0168(5) Uani d 1 . .
H H1 0.2450 0.4052 0.0340 0.020 Uiso calc 1 . .
C C2 0.2935(3) 0.54545(19) 0.0459(2) 0.0240(5) Uani d 1 . .
H H2A 0.3411 0.5422 -0.0038 0.029 Uiso calc 1 . .
H H2B 0.3402 0.5932 0.0958 0.029 Uiso calc 1 . .
C C3 0.1399(3) 0.5693(2) 0.0001(2) 0.0307(6) Uani d 1 . .
H H3A 0.1079 0.5509 -0.0692 0.037 Uiso calc 1 . .
H H3B 0.1239 0.6387 0.0052 0.037 Uiso calc 1 . .
C C4 0.0631(3) 0.5114(2) 0.05753(19) 0.0240(5) Uani d 1 . .
H H4A -0.0010 0.4654 0.0142 0.029 Uiso calc 1 . .
H H4B 0.0094 0.5547 0.0859 0.029 Uiso calc 1 . .
C C5 0.1737(2) 0.45702(18) 0.13946(18) 0.0182(5) Uani d 1 . .
H H5 0.1378 0.3921 0.1475 0.022 Uiso calc 1 . .
C C6 0.2084(2) 0.51101(18) 0.23624(18) 0.0190(5) Uani d 1 . .
H H6 0.2452 0.5749 0.2256 0.023 Uiso calc 1 . .
C C7 0.0824(3) 0.5299(2) 0.26988(19) 0.0265(6) Uani d 1 . .
H H7A 0.0208 0.5782 0.2281 0.032 Uiso calc 1 . .
H H7B 0.0296 0.4704 0.2690 0.032 Uiso calc 1 . .
C C8 0.1447(3) 0.5672(3) 0.3732(2) 0.0368(7) Uani d 1 . .
H H8A 0.0828 0.5537 0.4122 0.044 Uiso calc 1 . .
H H8B 0.1600 0.6371 0.3729 0.044 Uiso calc 1 . .
C C9 0.2820(3) 0.51438(19) 0.41508(19) 0.0225(5) Uani d 1 . .
H H9A 0.2743 0.4652 0.4622 0.027 Uiso calc 1 . .
H H9B 0.3557 0.5598 0.4487 0.027 Uiso calc 1 . .
C C10 0.3153(2) 0.46676(17) 0.32827(17) 0.0174(4) Uani d 1 . .
H H10 0.4082 0.4903 0.3296 0.021 Uiso calc 1 . .
C C11 0.5253(3) 0.36461(16) 0.05541(17) 0.0176(4) Uani d 1 . .
C C12 0.4464(3) 0.34150(18) -0.03916(18) 0.0213(5) Uani d 1 . .
H H12 0.3488 0.3425 -0.0568 0.026 Uiso calc 1 . .
C C13 0.5098(3) 0.31695(19) -0.1077(2) 0.0262(6) Uani d 1 . .
H H13 0.4552 0.3017 -0.1720 0.031 Uiso calc 1 . .
C C14 0.6517(3) 0.31456(19) -0.0830(2) 0.0281(6) Uani d 1 . .
H H14 0.6944 0.2966 -0.1299 0.034 Uiso calc 1 . .
C C15 0.7317(3) 0.3384(2) 0.0105(2) 0.0261(5) Uani d 1 . .
H H15 0.8292 0.3376 0.0276 0.031 Uiso calc 1 . .
C C16 0.6685(3) 0.36342(19) 0.07889(19) 0.0224(5) Uani d 1 . .
H H16 0.7237 0.3800 0.1427 0.027 Uiso calc 1 . .
C C17 0.5785(3) 0.46552(19) 0.2293(2) 0.0196(5) Uani d 1 . .
C C18 0.6139(3) 0.55152(19) 0.1928(2) 0.0254(5) Uani d 1 . .
H H18 0.5669 0.5703 0.1280 0.030 Uiso calc 1 . .
C C19 0.7174(3) 0.6090(2) 0.2516(2) 0.0318(6) Uani d 1 . .
H H19 0.7415 0.6670 0.2268 0.038 Uiso calc 1 . .
C C20 0.7860(3) 0.5815(2) 0.3469(3) 0.0352(7) Uani d 1 . .
H H20 0.8550 0.6218 0.3875 0.042 Uiso calc 1 . .
C C21 0.7543(3) 0.4965(2) 0.3822(2) 0.0332(6) Uani d 1 . .
H H21 0.8024 0.4775 0.4469 0.040 Uiso calc 1 . .
C C22 0.6515(3) 0.4379(2) 0.3232(2) 0.0241(6) Uani d 1 . .
H H22 0.6312 0.3786 0.3476 0.029 Uiso calc 1 . .
C C23 0.1518(2) 0.29339(17) 0.32712(18) 0.0176(5) Uani d 1 . .
C C24 0.0960(3) 0.30752(19) 0.40233(19) 0.0234(5) Uani d 1 . .
H H24 0.1515 0.3335 0.4623 0.028 Uiso calc 1 . .
C C25 -0.0400(3) 0.2839(2) 0.3901(2) 0.0293(6) Uani d 1 . .
H H25 -0.0771 0.2940 0.4416 0.035 Uiso calc 1 . .
C C26 -0.1221(2) 0.2456(3) 0.30310(19) 0.0303(5) Uani d 1 . .
H H26 -0.2159 0.2311 0.2944 0.036 Uiso calc 1 . .
C C27 -0.0669(3) 0.22856(18) 0.2291(2) 0.0258(6) Uani d 1 . .
H H27 -0.1224 0.2009 0.1700 0.031 Uiso calc 1 . .
C C28 0.0692(2) 0.2518(2) 0.24073(16) 0.0202(4) Uani d 1 . .
H H28 0.1067 0.2393 0.1897 0.024 Uiso calc 1 . .
C C29 0.4253(3) 0.31440(18) 0.46317(17) 0.0188(5) Uani d 1 . .
C C30 0.4031(3) 0.2339(2) 0.51345(17) 0.0243(6) Uani d 1 . .
H H30 0.3275 0.1929 0.4840 0.029 Uiso calc 1 . .
C C31 0.4907(3) 0.2131(2) 0.6064(2) 0.0315(6) Uani d 1 . .
H H31 0.4744 0.1583 0.6399 0.038 Uiso calc 1 . .
C C32 0.6012(3) 0.2723(2) 0.6496(2) 0.0374(8) Uani d 1 . .
H H32 0.6629 0.2569 0.7118 0.045 Uiso calc 1 . .
C C33 0.6217(3) 0.3540(2) 0.6021(2) 0.0334(7) Uani d 1 . .
H H33 0.6957 0.3958 0.6330 0.040 Uiso calc 1 . .
C C34 0.5352(3) 0.3753(2) 0.50993(19) 0.0254(5) Uani d 1 . .
H H34 0.5503 0.4317 0.4781 0.030 Uiso calc 1 . .
C C35 0.3424(3) 0.10766(18) 0.28107(19) 0.0219(5) Uani d 1 . .
H H35 0.2788 0.1167 0.3205 0.026 Uiso calc 1 . .
C C36 0.4785(3) 0.12082(18) 0.33184(19) 0.0225(5) Uani d 1 . .
H H36 0.4950 0.1373 0.4016 0.027 Uiso calc 1 . .
C C37 0.5979(3) 0.0692(2) 0.3135(2) 0.0266(6) Uani d 1 . .
H H37A 0.6012 0.0029 0.3380 0.032 Uiso calc 1 . .
H H37B 0.6846 0.1013 0.3508 0.032 Uiso calc 1 . .
C C38 0.5891(3) 0.0663(2) 0.2059(2) 0.0246(5) Uani d 1 . .
H H38A 0.6833 0.0608 0.2012 0.029 Uiso calc 1 . .
H H38B 0.5373 0.0084 0.1758 0.029 Uiso calc 1 . .
C C39 0.5198(3) 0.15355(18) 0.14924(18) 0.0206(5) Uani d 1 . .
H H39 0.5794 0.1897 0.1183 0.025 Uiso calc 1 . .
C C40 0.3812(3) 0.16018(18) 0.09964(18) 0.0203(5) Uani d 1 . .
H H40 0.3600 0.1992 0.0390 0.024 Uiso calc 1 . .
C C41 0.2727(3) 0.0869(2) 0.0978(2) 0.0264(6) Uani d 1 . .
H H41A 0.2748 0.0366 0.0503 0.032 Uiso calc 1 . .
H H41B 0.1813 0.1181 0.0748 0.032 Uiso calc 1 . .
C C42 0.2889(3) 0.03933(19) 0.1964(2) 0.0273(6) Uani d 1 . .
H H42A 0.1986 0.0139 0.1964 0.033 Uiso calc 1 . .
H H42B 0.3532 -0.0153 0.2051 0.033 Uiso calc 1 . .
B B1 0.0439(9) 0.2767(5) 0.8985(5) 0.0265(18) Uani d 0.655(11) A 1
F F1 0.0418(9) 0.2732(4) 0.9927(4) 0.0296(18) Uani d 0.655(11) A 1
F F2 0.0856(6) 0.3668(3) 0.8796(2) 0.0447(14) Uani d 0.655(11) A 1
F F3 0.1349(4) 0.2099(4) 0.8855(4) 0.0404(11) Uani d 0.655(11) A 1
F F4 -0.0847(6) 0.2592(5) 0.8351(7) 0.0529(16) Uani d 0.655(11) A 1
B B1' 0.0096(12) 0.2837(7) 0.8886(8) 0.021(3) Uani d 0.345(11) A 2
F F1' 0.0293(16) 0.2713(9) 0.9855(7) 0.050(6) Uani d 0.345(11) A 2
F F2' -0.0189(16) 0.3785(4) 0.8658(5) 0.061(4) Uani d 0.345(11) A 2
F F3' 0.1247(8) 0.2579(10) 0.8660(7) 0.062(3) Uani d 0.345(11) A 2
F F4' -0.1010(10) 0.2309(8) 0.8354(12) 0.041(3) Uani d 0.345(11) A 2
C C51 0.0206(7) 0.3922(4) 0.6660(4) 0.0879(19) Uani d 1 . .
H H51A -0.0537 0.3548 0.6200 0.106 Uiso calc 1 . .
H H51B 0.0158 0.3807 0.7322 0.106 Uiso calc 1 . .
Cl Cl1 0.18126(13) 0.35195(8) 0.65983(7) 0.0593(3) Uani d 1 . .
Cl Cl2 -0.00589(15) 0.51239(9) 0.63875(12) 0.0863(5) Uani d 1 . .

loop_
_atom_site_aniso_label
_atom_site_aniso_U_11
_atom_site_aniso_U_22
_atom_site_aniso_U_33
_atom_site_aniso_U_12
_atom_site_aniso_U_13
_atom_site_aniso_U_23
Rh1 0.01564(7) 0.01289(7) 0.01393(7) 0.00028(8) 0.00518(5) 0.00058(8)
P1 0.0155(3) 0.0143(3) 0.0161(3) 0.0000(2) 0.0069(2) 0.0004(2)
P2 0.0151(3) 0.0168(3) 0.0137(3) -0.0004(2) 0.0047(2) -0.0003(2)
C1 0.0172(11) 0.0164(11) 0.0175(11) 0.0025(9) 0.0067(9) 0.0036(9)
C2 0.0301(14) 0.0199(12) 0.0260(13) 0.0041(10) 0.0142(11) 0.0075(10)
C3 0.0354(15) 0.0245(13) 0.0306(14) 0.0082(11) 0.0080(12) 0.0098(11)
C4 0.0203(12) 0.0278(13) 0.0219(12) 0.0073(10) 0.0037(9) 0.0032(10)
C5 0.0155(11) 0.0190(11) 0.0199(12) 0.0024(9) 0.0054(9) 0.0028(9)
C6 0.0198(11) 0.0189(11) 0.0203(12) 0.0032(9) 0.0094(9) 0.0012(9)
C7 0.0239(13) 0.0326(14) 0.0259(13) 0.0104(11) 0.0118(11) 0.0045(11)
C8 0.0373(16) 0.0470(18) 0.0293(15) 0.0190(14) 0.0151(13) -0.0020(13)
C9 0.0243(12) 0.0222(12) 0.0235(12) -0.0002(10) 0.0111(10) -0.0055(10)
C10 0.0176(11) 0.0171(11) 0.0189(11) 0.0003(9) 0.0075(9) -0.0022(9)
C11 0.0237(11) 0.0129(10) 0.0195(11) 0.0006(9) 0.0118(9) 0.0012(8)
C12 0.0257(12) 0.0184(11) 0.0220(12) 0.0006(10) 0.0106(10) 0.0013(9)
C13 0.0394(16) 0.0214(12) 0.0204(12) 0.0023(11) 0.0133(11) -0.0014(10)
C14 0.0417(16) 0.0227(12) 0.0294(14) 0.0045(11) 0.0249(13) 0.0013(10)
C15 0.0259(13) 0.0260(13) 0.0325(14) 0.0034(10) 0.0181(11) 0.0024(11)
C16 0.0228(12) 0.0234(12) 0.0241(12) 0.0002(10) 0.0116(10) 0.0001(10)
C17 0.0156(11) 0.0203(12) 0.0254(13) -0.0022(9) 0.0103(10) -0.0055(10)
C18 0.0244(13) 0.0213(12) 0.0343(14) -0.0020(10) 0.0149(11) -0.0022(11)
C19 0.0234(13) 0.0223(13) 0.0552(19) -0.0062(11) 0.0203(13) -0.0072(13)
C20 0.0187(13) 0.0304(15) 0.054(2) -0.0030(11) 0.0075(12) -0.0128(14)
C21 0.0187(12) 0.0390(16) 0.0363(16) 0.0005(11) 0.0005(11) -0.0095(13)
C22 0.0179(13) 0.0254(13) 0.0288(14) 0.0003(10) 0.0067(11) -0.0017(11)
C23 0.0158(11) 0.0174(11) 0.0196(11) -0.0010(9) 0.0056(9) 0.0016(9)
C24 0.0221(12) 0.0277(13) 0.0222(12) -0.0023(10) 0.0095(10) -0.0014(10)
C25 0.0266(14) 0.0338(13) 0.0330(15) -0.0022(11) 0.0172(12) 0.0000(11)
C26 0.0186(10) 0.0309(12) 0.0430(14) -0.0019(16) 0.0119(9) 0.0021(18)
C27 0.0203(11) 0.0236(18) 0.0295(12) -0.0022(9) 0.0020(9) -0.0018(10)
C28 0.0208(10) 0.0188(10) 0.0202(9) 0.0012(13) 0.0055(8) 0.0007(13)
C29 0.0180(11) 0.0263(12) 0.0121(10) 0.0017(9) 0.0048(9) -0.0019(9)
C30 0.0257(11) 0.0299(16) 0.0179(10) 0.0047(11) 0.0077(9) 0.0035(11)
C31 0.0373(16) 0.0401(15) 0.0190(12) 0.0125(12) 0.0116(12) 0.0071(11)
C32 0.0346(15) 0.058(2) 0.0164(12) 0.0151(13) 0.0029(11) -0.0017(12)
C33 0.0250(13) 0.0476(18) 0.0234(14) 0.0032(13) 0.0016(11) -0.0113(12)
C34 0.0216(12) 0.0316(14) 0.0219(12) -0.0006(11) 0.0051(10) -0.0060(10)
C35 0.0268(13) 0.0163(11) 0.0262(13) 0.0016(9) 0.0133(10) 0.0061(10)
C36 0.0303(13) 0.0185(11) 0.0200(12) 0.0058(10) 0.0098(10) 0.0050(9)
C37 0.0275(15) 0.0259(14) 0.0273(14) 0.0078(11) 0.0096(12) 0.0062(11)
C38 0.0285(14) 0.0202(13) 0.0275(14) 0.0063(11) 0.0123(11) 0.0017(10)
C39 0.0260(13) 0.0171(11) 0.0218(12) 0.0018(10) 0.0118(10) 0.0001(9)
C40 0.0277(13) 0.0173(11) 0.0160(11) -0.0009(10) 0.0068(9) -0.0021(9)
C41 0.0303(14) 0.0189(13) 0.0262(14) -0.0051(11) 0.0033(11) -0.0035(11)
C42 0.0305(14) 0.0188(12) 0.0342(15) -0.0055(10) 0.0123(12) -0.0002(11)
B1 0.017(3) 0.033(4) 0.027(3) -0.003(2) 0.004(2) -0.002(2)
F1 0.038(3) 0.025(3) 0.022(3) -0.006(2) 0.004(2) -0.0013(18)
F2 0.064(3) 0.0354(18) 0.0335(16) -0.0154(18) 0.0143(16) -0.0002(12)
F3 0.0322(18) 0.049(2) 0.040(2) 0.0099(19) 0.0124(15) -0.0108(19)
F4 0.027(2) 0.070(4) 0.054(3) -0.010(2) 0.002(2) -0.018(3)
B1' 0.012(7) 0.025(5) 0.023(6) 0.002(4) 0.001(5) -0.009(4)
F1' 0.044(7) 0.070(11) 0.052(9) -0.001(6) 0.035(7) -0.009(6)
F2' 0.125(12) 0.022(3) 0.042(4) 0.012(4) 0.036(5) 0.005(3)
F3' 0.033(4) 0.088(9) 0.071(6) 0.020(5) 0.027(4) 0.011(6)
F4' 0.019(3) 0.051(6) 0.041(5) -0.010(3) -0.009(3) -0.024(4)
C51 0.131(5) 0.067(3) 0.089(4) 0.026(3) 0.068(4) 0.026(3)
Cl1 0.0856(8) 0.0492(5) 0.0404(5) 0.0018(5) 0.0158(5) 0.0047(4)
Cl2 0.0818(9) 0.0478(6) 0.1018(10) 0.0025(6) -0.0108(7) -0.0102(6)

loop_
_atom_type_symbol
_atom_type_description
_atom_type_scat_dispersion_real
_atom_type_scat_dispersion_imag
_atom_type_scat_source
C C 0.0033 0.0016 'International Tables Vol C Tables 4.2.6.8 and 6.1.1.4'
H H 0.0000 0.0000 'International Tables Vol C Tables 4.2.6.8 and 6.1.1.4'
B B 0.0013 0.0007 'International Tables Vol C Tables 4.2.6.8 and 6.1.1.4'
F F 0.0171 0.0103 'International Tables Vol C Tables 4.2.6.8 and 6.1.1.4'
P P 0.1023 0.0942 'International Tables Vol C Tables 4.2.6.8 and 6.1.1.4'
Cl Cl 0.1484 0.1585 'International Tables Vol C Tables 4.2.6.8 and 6.1.1.4'
Rh Rh -1.1178 0.9187 'International Tables Vol C Tables 4.2.6.8 and 6.1.1.4'

loop_
_geom_angle_atom_site_label_1
_geom_angle_atom_site_label_2
_geom_angle_atom_site_label_3
_geom_angle
C40 Rh1 C36 94.02(9)
C40 Rh1 C39 36.03(9)
C36 Rh1 C39 78.83(9)
C40 Rh1 C35 80.00(10)
C36 Rh1 C35 35.28(10)
C39 Rh1 C35 86.13(9)
C40 Rh1 P1 91.82(7)
C36 Rh1 P1 156.16(7)
C39 Rh1 P1 92.74(7)
C35 Rh1 P1 167.60(7)
C40 Rh1 P2 148.93(7)
C36 Rh1 P2 94.93(7)
C39 Rh1 P2 173.07(7)
C35 Rh1 P2 90.49(7)
P1 Rh1 P2 91.85(2)
C17 P1 C1 111.44(12)
C17 P1 C11 99.20(11)
C1 P1 C11 103.04(11)
C17 P1 Rh1 114.12(9)
C1 P1 Rh1 112.90(8)
C11 P1 Rh1 114.90(8)
C23 P2 C29 104.10(11)
C23 P2 C10 105.71(11)
C29 P2 C10 101.99(11)
C23 P2 Rh1 111.59(8)
C29 P2 Rh1 111.16(8)
C10 P2 Rh1 120.71(8)
C2 C1 C5 104.02(19)
C2 C1 P1 119.55(18)
C5 C1 P1 121.17(17)
C2 C1 H1 103.1
C5 C1 H1 103.1
P1 C1 H1 103.1
C1 C2 C3 102.3(2)
C1 C2 H2A 111.3
C3 C2 H2A 111.3
C1 C2 H2B 111.3
C3 C2 H2B 111.3
H2A C2 H2B 109.2
C2 C3 C4 106.0(2)
C2 C3 H3A 110.5
C4 C3 H3A 110.5
C2 C3 H3B 110.5
C4 C3 H3B 110.5
H3A C3 H3B 108.7
C3 C4 C5 107.3(2)
C3 C4 H4A 110.2
C5 C4 H4A 110.2
C3 C4 H4B 110.2
C5 C4 H4B 110.2
H4A C4 H4B 108.5
C6 C5 C1 117.8(2)
C6 C5 C4 111.3(2)
C1 C5 C4 100.04(19)
C6 C5 H5 109.1
C1 C5 H5 109.1
C4 C5 H5 109.1
C5 C6 C7 113.5(2)
C5 C6 C10 119.1(2)
C7 C6 C10 103.20(19)
C5 C6 H6 106.8
C7 C6 H6 106.8
C10 C6 H6 106.8
C8 C7 C6 103.7(2)
C8 C7 H7A 111.0
C6 C7 H7A 111.0
C8 C7 H7B 111.0
C6 C7 H7B 111.0
H7A C7 H7B 109.0
C7 C8 C9 105.9(2)
C7 C8 H8A 110.6
C9 C8 H8A 110.6
C7 C8 H8B 110.6
C9 C8 H8B 110.6
H8A C8 H8B 108.7
C8 C9 C10 106.9(2)
C8 C9 H9A 110.3
C10 C9 H9A 110.3
C8 C9 H9B 110.3
C10 C9 H9B 110.3
H9A C9 H9B 108.6
C9 C10 C6 104.50(19)
C9 C10 P2 113.83(17)
C6 C10 P2 116.97(17)
C9 C10 H10 107.0
C6 C10 H10 107.0
P2 C10 H10 107.0
C12 C11 C16 118.5(2)
C12 C11 P1 122.69(19)
C16 C11 P1 118.51(19)
C13 C12 C11 120.3(2)
C13 C12 H12 119.8
C11 C12 H12 119.8
C14 C13 C12 120.6(3)
C14 C13 H13 119.7
C12 C13 H13 119.7
C13 C14 C15 119.8(2)
C13 C14 H14 120.1
C15 C14 H14 120.1
C14 C15 C16 119.8(3)
C14 C15 H15 120.1
C16 C15 H15 120.1
C15 C16 C11 121.1(2)
C15 C16 H16 119.5
C11 C16 H16 119.5
C22 C17 C18 119.0(2)
C22 C17 P1 119.0(2)
C18 C17 P1 121.8(2)
C19 C18 C17 120.0(3)
C19 C18 H18 120.0
C17 C18 H18 120.0
C18 C19 C20 120.0(3)
C18 C19 H19 120.0
C20 C19 H19 120.0
C21 C20 C19 120.3(3)
C21 C20 H20 119.9
C19 C20 H20 119.9
C20 C21 C22 120.0(3)
C20 C21 H21 120.0
C22 C21 H21 120.0
C17 C22 C21 120.7(3)
C17 C22 H22 119.7
C21 C22 H22 119.7
C24 C23 C28 118.6(2)
C24 C23 P2 122.04(19)
C28 C23 P2 119.21(18)
C25 C24 C23 120.4(2)
C25 C24 H24 119.8
C23 C24 H24 119.8
C24 C25 C26 120.4(3)
C24 C25 H25 119.8
C26 C25 H25 119.8
C27 C26 C25 119.7(2)
C27 C26 H26 120.1
C25 C26 H26 120.1
C26 C27 C28 120.2(2)
C26 C27 H27 119.9
C28 C27 H27 119.9
C27 C28 C23 120.5(2)
C27 C28 H28 119.8
C23 C28 H28 119.8
C30 C29 C34 118.2(2)
C30 C29 P2 121.06(19)
C34 C29 P2 120.5(2)
C31 C30 C29 120.8(3)
C31 C30 H30 119.6
C29 C30 H30 119.6
C32 C31 C30 120.0(3)
C32 C31 H31 120.0
C30 C31 H31 120.0
C31 C32 C33 119.9(3)
C31 C32 H32 120.0
C33 C32 H32 120.0
C32 C33 C34 120.5(3)
C32 C33 H33 119.8
C34 C33 H33 119.8
C33 C34 C29 120.6(3)
C33 C34 H34 119.7
C29 C34 H34 119.7
C36 C35 C42 124.7(2)
C36 C35 Rh1 70.87(15)
C42 C35 Rh1 110.81(17)
C36 C35 H35 114.2
C42 C35 H35 114.2
Rh1 C35 H35 114.2
C35 C36 C37 125.6(3)
C35 C36 Rh1 73.85(14)
C37 C36 Rh1 110.08(17)
C35 C36 H36 113.4
C37 C36 H36 113.4
Rh1 C36 H36 113.4
C36 C37 C38 113.5(2)
C36 C37 H37A 108.9
C38 C37 H37A 108.9
C36 C37 H37B 108.9
C38 C37 H37B 108.9
H37A C37 H37B 107.7
C39 C38 C37 113.4(2)
C39 C38 H38A 108.9
C37 C38 H38A 108.9
C39 C38 H38B 108.9
C37 C38 H38B 108.9
H38A C38 H38B 107.7
C40 C39 C38 124.5(2)
C40 C39 Rh1 70.13(14)
C38 C39 Rh1 113.11(17)
C40 C39 H39 113.8
C38 C39 H39 113.8
Rh1 C39 H39 113.8
C39 C40 C41 126.6(2)
C39 C40 Rh1 73.84(15)
C41 C40 Rh1 107.76(17)
C39 C40 H40 113.6
C41 C40 H40 113.6
Rh1 C40 H40 113.6
C40 C41 C42 114.4(2)
C40 C41 H41A 108.6
C42 C41 H41A 108.6
C40 C41 H41B 108.6
C42 C41 H41B 108.6
H41A C41 H41B 107.6
C35 C42 C41 112.8(2)
C35 C42 H42A 109.0
C41 C42 H42A 109.0
C35 C42 H42B 109.0
C41 C42 H42B 109.0
H42A C42 H42B 107.8
F4 B1 F3 109.7(5)
F4 B1 F1 110.5(5)
F3 B1 F1 109.6(5)
F4 B1 F2 108.6(6)
F3 B1 F2 109.1(5)
F1 B1 F2 109.3(5)
F3' B1' F1' 110.7(7)
F3' B1' F4' 110.1(7)
F1' B1' F4' 109.9(7)
F3' B1' F2' 109.3(7)
F1' B1' F2' 108.8(7)
F4' B1' F2' 108.0(7)
Cl2 C51 Cl1 112.4(3)
Cl2 C51 H51A 109.1
Cl1 C51 H51A 109.1
Cl2 C51 H51B 109.1
Cl1 C51 H51B 109.1
H51A C51 H51B 107.9

loop_
_geom_bond_atom_site_label_1
_geom_bond_atom_site_label_2
_geom_bond_distance
Rh1 C40 2.203(2)
Rh1 C36 2.237(2)
Rh1 C39 2.250(2)
Rh1 C35 2.274(2)
Rh1 P1 2.3198(6)
Rh1 P2 2.3411(6)
P1 C17 1.828(3)
P1 C1 1.832(2)
P1 C11 1.839(2)
P2 C23 1.829(2)
P2 C29 1.835(2)
P2 C10 1.862(2)
C1 C2 1.538(3)
C1 C5 1.548(3)
C1 H1 1.0000
C2 C3 1.539(4)
C2 H2A 0.9900
C2 H2B 0.9900
C3 C4 1.542(4)
C3 H3A 0.9900
C3 H3B 0.9900
C4 C5 1.558(3)
C4 H4A 0.9900
C4 H4B 0.9900
C5 C6 1.535(3)
C5 H5 1.0000
C6 C7 1.537(3)
C6 C10 1.564(3)
C6 H6 1.0000
C7 C8 1.526(4)
C7 H7A 0.9900
C7 H7B 0.9900
C8 C9 1.534(4)
C8 H8A 0.9900
C8 H8B 0.9900
C9 C10 1.554(3)
C9 H9A 0.9900
C9 H9B 0.9900
C10 H10 1.0000
C11 C12 1.395(3)
C11 C16 1.396(3)
C12 C13 1.390(4)
C12 H12 0.9500
C13 C14 1.383(4)
C13 H13 0.9500
C14 C15 1.388(4)
C14 H14 0.9500
C15 C16 1.388(4)
C15 H15 0.9500
C16 H16 0.9500
C17 C22 1.388(4)
C17 C18 1.406(4)
C18 C19 1.388(4)
C18 H18 0.9500
C19 C20 1.395(5)
C19 H19 0.9500
C20 C21 1.374(5)
C20 H20 0.9500
C21 C22 1.395(4)
C21 H21 0.9500
C22 H22 0.9500
C23 C24 1.396(4)
C23 C28 1.400(3)
C24 C25 1.385(4)
C24 H24 0.9500
C25 C26 1.386(4)
C25 H25 0.9500
C26 C27 1.382(4)
C26 H26 0.9500
C27 C28 1.388(3)
C27 H27 0.9500
C28 H28 0.9500
C29 C30 1.398(4)
C29 C34 1.404(4)
C30 C31 1.396(4)
C30 H30 0.9500
C31 C32 1.382(5)
C31 H31 0.9500
C32 C33 1.384(5)
C32 H32 0.9500
C33 C34 1.386(4)
C33 H33 0.9500
C34 H34 0.9500
C35 C36 1.368(4)
C35 C42 1.517(4)
C35 H35 1.0000
C36 C37 1.512(4)
C36 H36 1.0000
C37 C38 1.537(4)
C37 H37A 0.9900
C37 H37B 0.9900
C38 C39 1.517(4)
C38 H38A 0.9900
C38 H38B 0.9900
C39 C40 1.378(4)
C39 H39 1.0000
C40 C41 1.505(4)
C40 H40 1.0000
C41 C42 1.539(4)
C41 H41A 0.9900
C41 H41B 0.9900
C42 H42A 0.9900
C42 H42B 0.9900
B1 F4 1.370(7)
B1 F3 1.372(7)
B1 F1 1.375(6)
B1 F2 1.385(6)
B1' F3' 1.366(8)
B1' F1' 1.367(8)
B1' F4' 1.369(8)
B1' F2' 1.374(8)
C51 Cl2 1.728(5)
C51 Cl1 1.765(6)
C51 H51A 0.9900
C51 H51B 0.9900

loop_
_geom_torsion_atom_site_label_1
_geom_torsion_atom_site_label_2
_geom_torsion_atom_site_label_3
_geom_torsion_atom_site_label_4
_geom_torsion
C17 P1 C1 C2 42.8(2)
C11 P1 C1 C2 -62.6(2)
Rh1 P1 C1 C2 172.81(17)
C17 P1 C1 C5 -89.1(2)
C11 P1 C1 C5 165.40(19)
Rh1 P1 C1 C5 40.9(2)
C5 C1 C2 C3 -42.9(3)
P1 C1 C2 C3 178.05(19)
C1 C2 C3 C4 24.5(3)
C2 C3 C4 C5 2.2(3)
C2 C1 C5 C6 -77.3(3)
P1 C1 C5 C6 60.9(3)
C2 C1 C5 C4 43.4(2)
P1 C1 C5 C4 -178.45(18)
C3 C4 C5 C6 97.6(2)
C3 C4 C5 C1 -27.6(3)
C1 C5 C6 C7 171.5(2)
C4 C5 C6 C7 56.9(3)
C1 C5 C6 C10 -66.7(3)
C4 C5 C6 C10 178.7(2)
C5 C6 C7 C8 170.4(2)
C10 C6 C7 C8 40.1(3)
C6 C7 C8 C9 -33.8(3)
C7 C8 C9 C10 14.1(3)
C8 C9 C10 C6 10.7(3)
C8 C9 C10 P2 -118.1(2)
C5 C6 C10 C9 -158.0(2)
C7 C6 C10 C9 -31.1(3)
C5 C6 C10 P2 -31.1(3)
C7 C6 C10 P2 95.7(2)
C23 P2 C10 C9 64.62(19)
C29 P2 C10 C9 -43.9(2)
Rh1 P2 C10 C9 -167.68(14)
C23 P2 C10 C6 -57.5(2)
C29 P2 C10 C6 -166.08(17)
Rh1 P2 C10 C6 70.19(19)
C17 P1 C11 C12 -152.6(2)
C1 P1 C11 C12 -38.0(2)
Rh1 P1 C11 C12 85.3(2)
C17 P1 C11 C16 34.0(2)
C1 P1 C11 C16 148.6(2)
Rh1 P1 C11 C16 -88.1(2)
C16 C11 C12 C13 0.7(4)
P1 C11 C12 C13 -172.7(2)
C11 C12 C13 C14 0.4(4)
C12 C13 C14 C15 -1.1(4)
C13 C14 C15 C16 0.8(4)
C14 C15 C16 C11 0.3(4)
C12 C11 C16 C15 -1.0(4)
P1 C11 C16 C15 172.7(2)
C1 P1 C17 C22 133.5(2)
C11 P1 C17 C22 -118.5(2)
Rh1 P1 C17 C22 4.1(2)
C1 P1 C17 C18 -52.0(2)
C11 P1 C17 C18 56.0(2)
Rh1 P1 C17 C18 178.71(18)
C22 C17 C18 C19 -2.1(4)
P1 C17 C18 C19 -176.7(2)
C17 C18 C19 C20 -0.2(4)
C18 C19 C20 C21 1.8(4)
C19 C20 C21 C22 -1.1(5)
C18 C17 C22 C21 2.8(4)
P1 C17 C22 C21 177.6(2)
C20 C21 C22 C17 -1.3(4)
C29 P2 C23 C24 36.3(2)
C10 P2 C23 C24 -70.7(2)
Rh1 P2 C23 C24 156.30(19)
C29 P2 C23 C28 -147.4(2)
C10 P2 C23 C28 105.6(2)
Rh1 P2 C23 C28 -27.4(2)
C28 C23 C24 C25 -2.3(4)
P2 C23 C24 C25 174.0(2)
C23 C24 C25 C26 0.2(5)
C24 C25 C26 C27 1.7(5)
C25 C26 C27 C28 -1.5(5)
C26 C27 C28 C23 -0.6(5)
C24 C23 C28 C27 2.5(4)
P2 C23 C28 C27 -174.0(2)
C23 P2 C29 C30 38.2(2)
C10 P2 C29 C30 148.0(2)
Rh1 P2 C29 C30 -82.1(2)
C23 P2 C29 C34 -148.0(2)
C10 P2 C29 C34 -38.2(2)
Rh1 P2 C29 C34 91.8(2)
C34 C29 C30 C31 -2.1(4)
P2 C29 C30 C31 171.8(2)
C29 C30 C31 C32 -0.2(4)
C30 C31 C32 C33 2.4(4)
C31 C32 C33 C34 -2.3(4)
C32 C33 C34 C29 0.0(4)
C30 C29 C34 C33 2.2(4)
P2 C29 C34 C33 -171.8(2)
C42 C35 C36 C37 -0.9(4)
Rh1 C35 C36 C37 -103.4(3)
C42 C35 C36 Rh1 102.6(2)
C35 C36 C37 C38 47.0(4)
Rh1 C36 C37 C38 -37.1(3)
C36 C37 C38 C39 32.1(3)
C37 C38 C39 C40 -92.0(3)
C37 C38 C39 Rh1 -10.9(3)
C38 C39 C40 C41 4.6(4)
Rh1 C39 C40 C41 -100.4(3)
C38 C39 C40 Rh1 105.0(2)
C39 C40 C41 C42 40.5(4)
Rh1 C40 C41 C42 -42.2(3)
C36 C35 C42 C41 -91.3(3)
Rh1 C35 C42 C41 -10.7(3)
C40 C41 C42 C35 35.9(3)
